data_1561054
loop_
_publ_author_name
'Wang, Jingrui'
'Li, Peng'
'Cai, Ting'
'Yang, Dan-Dan'
'Xiong, Wei-Wei'

_publ_section_title
;
 Four two-dimensional ternary selenides based on group 13 and 14 metals:
 Syntheses, crystal structures, and electrochemical properties
;
_journal_name_full 'Journal of Solid State Chemistry'
_journal_page_first 88
_journal_page_last 93
_journal_paper_doi 10.1016/j.jssc.2018.04.018
_journal_volume 263
_journal_year 2018
_chemical_formula_moiety 'Ga2 Sn2 Se8, H8 N2'
_chemical_formula_sum 'Ga2 H8 N2 Se8 Sn2'
_chemical_formula_weight 1044.58
_space_group_crystal_system monoclinic
_space_group_IT_number 14
_space_group_name_Hall '-P 2ybc'
_space_group_name_H-M_alt 'P 1 21/c 1'
_atom_sites_solution_hydrogens none
_atom_sites_solution_primary direct
_atom_sites_solution_secondary difmap
_cell_angle_alpha 90
_cell_angle_beta 96.43(3)
_cell_angle_gamma 90
_cell_formula_units_Z 4
_cell_length_a 7.5818(15)
_cell_length_b 12.501(3)
_cell_length_c 18.377(4)
_cell_measurement_reflns_used 22981
_cell_measurement_temperature 293(2)
_cell_measurement_theta_max 28.5170
_cell_measurement_theta_min 4.5770
_cell_volume 1730.8(7)
_computing_cell_refinement 'Bruker SAINT'
_computing_data_collection 'Bruker APEX2'
_computing_data_reduction 'Bruker SAINT'
_computing_molecular_graphics 'DIAMOND. Version 3.0. Crystal Impact'
_computing_structure_refinement 'SHELXL-2016/6 (Sheldrick, 2016)'
_computing_structure_solution 'SHELXL-2016/6 (Sheldrick, 2016)'
_diffrn_ambient_temperature 293(2)
_diffrn_measured_fraction_theta_full 0.995
_diffrn_measured_fraction_theta_max 0.995
_diffrn_measurement_device_type 'Bruker APEX-II CCD'
_diffrn_measurement_method '\f and \w scans'
_diffrn_radiation_type MoK\a
_diffrn_radiation_wavelength 0.71073
_diffrn_reflns_av_R_equivalents 0.0345
_diffrn_reflns_av_unetI/netI 0.0322
_diffrn_reflns_Laue_measured_fraction_full 0.995
_diffrn_reflns_Laue_measured_fraction_max 0.995
_diffrn_reflns_limit_h_max 6
_diffrn_reflns_limit_h_min -9
_diffrn_reflns_limit_k_max 15
_diffrn_reflns_limit_k_min -15
_diffrn_reflns_limit_l_max 23
_diffrn_reflns_limit_l_min -23
_diffrn_reflns_number 13569
_diffrn_reflns_point_group_measured_fraction_full 0.995
_diffrn_reflns_point_group_measured_fraction_max 0.995
_diffrn_reflns_theta_full 25.242
_diffrn_reflns_theta_max 26.997
_diffrn_reflns_theta_min 2.231
_exptl_absorpt_coefficient_mu 22.728
_exptl_absorpt_correction_T_max 1.00000
_exptl_absorpt_correction_T_min 0.34202
_exptl_absorpt_correction_type multi-scan
_exptl_crystal_colour orange
_exptl_crystal_density_diffrn 4.009
_exptl_crystal_density_method 'not measured'
_exptl_crystal_description prismatic
_exptl_crystal_F_000 1824
_exptl_crystal_size_max 0.16
_exptl_crystal_size_mid 0.14
_exptl_crystal_size_min 0.10
_refine_diff_density_max 1.813
_refine_diff_density_min -1.569
_refine_diff_density_rms 0.351
_refine_ls_extinction_coef 0.00049(6)
_refine_ls_extinction_expression Fc^*^=kFc[1+0.001xFc^2^\l^3^/sin(2\q)]^-1/4^
_refine_ls_extinction_method 'SHELXL-2016/6 (Sheldrick 2016)'
_refine_ls_goodness_of_fit_ref 1.009
_refine_ls_hydrogen_treatment none
_refine_ls_matrix_type full
_refine_ls_number_parameters 128
_refine_ls_number_reflns 3757
_refine_ls_number_restraints 0
_refine_ls_restrained_S_all 1.009
_refine_ls_R_factor_all 0.0677
_refine_ls_R_factor_gt 0.0579
_refine_ls_shift/su_max 0.000
_refine_ls_shift/su_mean 0.000
_refine_ls_structure_factor_coef Fsqd
_refine_ls_weighting_details 'w=1/[\s^2^(Fo^2^)+(0.0205P)^2^+169.7495P] where P=(Fo^2^+2Fc^2^)/3'
_refine_ls_weighting_scheme calc
_refine_ls_wR_factor_gt 0.1413
_refine_ls_wR_factor_ref 0.1456
_reflns_Friedel_coverage 0.000
_reflns_Friedel_fraction_full .
_reflns_Friedel_fraction_max .
_reflns_number_gt 3247
_reflns_number_total 3757
_reflns_threshold_expression 'I > 2\s(I)'
_cod_data_source_file JSSC-2018-263-88.cif
_cod_data_source_block compound-1
_cod_depositor_comments
;
The following automatic conversions were performed:

data item '_exptl_absorpt_correction_type' value 'Multi-scan' was
changed to 'multi-scan' in accordance with the built-in table derived
from the CIF Core dictionary named 'cif_core.dic' version 2.4.5 last
updated on 2014-11-21.

Automatic conversion script
Id: cif_fix_values 8369 2020-08-20 11:38:08Z andrius 
;
_cod_original_cell_volume 1730.8(6)
_cod_original_sg_symbol_H-M 'P 21/c'
_cod_database_code 1561054
_shelx_space_group_comment
;
The symmetry employed for this shelxl refinement is uniquely defined
by the following loop, which should always be used as a source of
symmetry information in preference to the above space-group names.
They are only intended as comments.
;

loop_
_space_group_symop_operation_xyz
'x, y, z'
'-x, y+1/2, -z+1/2'
'-x, -y, -z'
'x, -y-1/2, z-1/2'

loop_
_atom_site_label
_atom_site_type_symbol
_atom_site_fract_x
_atom_site_fract_y
_atom_site_fract_z
_atom_site_U_iso_or_equiv
_atom_site_adp_type
_atom_site_occupancy
_atom_site_site_symmetry_order
_atom_site_calc_flag
_atom_site_refinement_flags_posn
_atom_site_refinement_flags_adp
_atom_site_refinement_flags_occupancy
_atom_site_disorder_assembly
_atom_site_disorder_group
Sn1 Sn 0.23893(17) 0.20463(10) 0.32243(7) 0.0190(3) Uani 0.5 1 d . . P . .
Ga1 Ga 0.23893(17) 0.20463(10) 0.32243(7) 0.0190(3) Uani 0.5 1 d . . P . .
Sn2 Sn 1.21506(17) 0.18027(10) -0.01590(6) 0.0189(3) Uani 0.5 1 d . . P . .
Ga2 Ga 1.21506(17) 0.18027(10) -0.01590(6) 0.0189(3) Uani 0.5 1 d . . P . .
Sn3 Sn 0.47797(17) 0.25061(11) 0.15791(7) 0.0223(3) Uani 0.5 1 d . . P . .
Ga3 Ga 0.47797(17) 0.25061(11) 0.15791(7) 0.0223(3) Uani 0.5 1 d . . P . .
Sn4 Sn 0.96884(17) 0.24881(11) 0.14480(7) 0.0218(3) Uani 0.5 1 d . . P . .
Ga4 Ga 0.96884(17) 0.24881(11) 0.14480(7) 0.0218(3) Uani 0.5 1 d . . P . .
Se1 Se 0.9238(2) 0.14627(14) 0.02832(9) 0.0295(4) Uani 1 1 d . . . . .
Se2 Se 0.5271(2) 0.16001(16) 0.27852(9) 0.0316(4) Uani 1 1 d . . . . .
Se3 Se 0.7208(2) 0.37632(12) 0.14542(9) 0.0244(3) Uani 1 1 d . . . . .
Se4 Se 0.2229(2) 0.37125(13) 0.15444(9) 0.0237(3) Uani 1 1 d . . . . .
Se5 Se 0.2102(3) 0.39570(13) 0.35839(9) 0.0308(4) Uani 1 1 d . . . . .
Se6 Se -0.0128(2) 0.12078(14) 0.24671(10) 0.0306(4) Uani 1 1 d . . . . .
Se7 Se 1.4668(2) 0.10839(14) 0.06613(10) 0.0300(4) Uani 1 1 d . . . . .
Se8 Se 0.2505(3) 0.12777(13) 0.44973(9) 0.0314(4) Uani 1 1 d . . . . .
N1 N 0.734(2) 0.4240(16) 0.3307(11) 0.052(5) Uani 1 1 d . . . . .
N2 N 0.752(3) 0.1120(15) 0.4506(11) 0.062(6) Uani 1 1 d . . . . .

loop_
_atom_site_aniso_label
_atom_site_aniso_U_11
_atom_site_aniso_U_22
_atom_site_aniso_U_33
_atom_site_aniso_U_23
_atom_site_aniso_U_13
_atom_site_aniso_U_12
Sn1 0.0201(6) 0.0221(6) 0.0153(6) -0.0027(5) 0.0039(5) -0.0009(5)
Ga1 0.0201(6) 0.0221(6) 0.0153(6) -0.0027(5) 0.0039(5) -0.0009(5)
Sn2 0.0241(6) 0.0196(6) 0.0134(6) 0.0004(5) 0.0033(5) -0.0001(5)
Ga2 0.0241(6) 0.0196(6) 0.0134(6) 0.0004(5) 0.0033(5) -0.0001(5)
Sn3 0.0194(6) 0.0271(7) 0.0205(6) -0.0001(5) 0.0020(5) -0.0013(5)
Ga3 0.0194(6) 0.0271(7) 0.0205(6) -0.0001(5) 0.0020(5) -0.0013(5)
Sn4 0.0184(6) 0.0250(7) 0.0223(6) -0.0003(5) 0.0033(5) -0.0003(5)
Ga4 0.0184(6) 0.0250(7) 0.0223(6) -0.0003(5) 0.0033(5) -0.0003(5)
Se1 0.0273(8) 0.0342(9) 0.0276(8) -0.0094(7) 0.0059(7) -0.0063(7)
Se2 0.0262(8) 0.0471(11) 0.0221(8) 0.0100(7) 0.0050(6) 0.0105(8)
Se3 0.0249(8) 0.0193(7) 0.0301(8) 0.0008(6) 0.0075(6) -0.0005(6)
Se4 0.0190(7) 0.0248(8) 0.0276(8) -0.0003(6) 0.0039(6) 0.0001(6)
Se5 0.0453(10) 0.0219(8) 0.0249(8) 0.0064(6) 0.0031(7) -0.0009(7)
Se6 0.0262(8) 0.0292(9) 0.0354(9) 0.0075(7) -0.0011(7) -0.0082(7)
Se7 0.0276(9) 0.0295(9) 0.0326(9) -0.0065(7) 0.0020(7) 0.0058(7)
Se8 0.0507(11) 0.0204(8) 0.0239(8) 0.0047(6) 0.0072(7) 0.0024(7)
N1 0.045(10) 0.051(11) 0.061(12) -0.021(9) 0.008(9) -0.012(9)
N2 0.092(16) 0.032(10) 0.055(12) 0.002(8) -0.021(11) -0.005(10)

loop_
_atom_type_symbol
_atom_type_description
_atom_type_scat_dispersion_real
_atom_type_scat_dispersion_imag
_atom_type_scat_source
C C 0.0033 0.0016 'International Tables Vol C Tables 4.2.6.8 and 6.1.1.4'
H H 0.0000 0.0000 'International Tables Vol C Tables 4.2.6.8 and 6.1.1.4'
N N 0.0061 0.0033 'International Tables Vol C Tables 4.2.6.8 and 6.1.1.4'
Ga Ga 0.2307 1.6083 'International Tables Vol C Tables 4.2.6.8 and 6.1.1.4'
Se Se -0.0929 2.2259 'International Tables Vol C Tables 4.2.6.8 and 6.1.1.4'
Sn Sn -0.6537 1.4246 'International Tables Vol C Tables 4.2.6.8 and 6.1.1.4'

loop_
_geom_angle_atom_site_label_1
_geom_angle_atom_site_label_2
_geom_angle_atom_site_label_3
_geom_angle
_geom_angle_site_symmetry_1
_geom_angle_site_symmetry_3
Se6 Sn1 Se2 112.07(8) . .
Se6 Sn1 Se5 118.13(8) . .
Se2 Sn1 Se5 114.10(8) . .
Se6 Sn1 Se8 107.80(8) . .
Se2 Sn1 Se8 106.05(8) . .
Se5 Sn1 Se8 96.55(7) . .
Se7 Sn2 Se1 113.26(8) . .
Se7 Sn2 Se5 110.95(8) . 4_665
Se1 Sn2 Se5 108.53(8) . 4_665
Se7 Sn2 Se8 113.96(8) . 4_665
Se1 Sn2 Se8 111.86(8) . 4_665
Se5 Sn2 Se8 97.02(7) 4_665 4_665
Se7 Sn3 Se4 117.62(8) 1_455 .
Se7 Sn3 Se3 111.71(8) 1_455 .
Se4 Sn3 Se3 101.67(7) . .
Se7 Sn3 Se2 105.93(8) 1_455 .
Se4 Sn3 Se2 110.11(8) . .
Se3 Sn3 Se2 109.72(8) . .
Se4 Sn4 Se6 112.02(8) 1_655 1_655
Se4 Sn4 Se3 100.92(7) 1_655 .
Se6 Sn4 Se3 113.32(8) 1_655 .
Se4 Sn4 Se1 114.54(8) 1_655 .
Se6 Sn4 Se1 108.13(8) 1_655 .
Se3 Sn4 Se1 107.82(8) . .
Sn2 Se1 Sn4 98.79(7) . .
Sn1 Se2 Sn3 97.97(8) . .
Sn3 Se3 Sn4 99.62(7) . .
Sn3 Se4 Sn4 103.26(7) . 1_455
Sn2 Se5 Sn1 83.57(6) 4_466 .
Sn4 Se6 Sn1 97.32(7) 1_455 .
Sn3 Se7 Sn2 96.97(7) 1_655 .
Sn2 Se8 Sn1 82.83(6) 4_466 .

loop_
_geom_bond_atom_site_label_1
_geom_bond_atom_site_label_2
_geom_bond_distance
_geom_bond_site_symmetry_2
Sn1 Se6 2.466(2) .
Sn1 Se2 2.476(2) .
Sn1 Se5 2.494(2) .
Sn1 Se8 2.522(2) .
Sn2 Se7 2.465(2) .
Sn2 Se1 2.474(2) .
Sn2 Se5 2.494(2) 4_665
Sn2 Se8 2.503(2) 4_665
Sn3 Se7 2.446(2) 1_455
Sn3 Se4 2.448(2) .
Sn3 Se3 2.451(2) .
Sn3 Se2 2.480(2) .
Sn4 Se4 2.451(2) 1_655
Sn4 Se6 2.455(2) 1_655
Sn4 Se3 2.466(2) .
Sn4 Se1 2.486(2) .
